data_9002218
loop_
_publ_author_name
'Wilson R M'
'Elliot J C'
'Dowker S E P'

_publ_section_title
;
 Rietveld refinement of the crystallographic structure of human dental
 enamel apatites
 Sample: RC7 - enamel
;
_journal_name_full 'American Mineralogist'
_journal_page_first 1406
_journal_page_last 1414
_journal_volume 84
_journal_year 1999
_chemical_formula_sum 'Ca4.73 H2 Mg0.05 Na0.1 O11.99 P2.79'
_chemical_name_mineral Hydroxylapatite-dental
_space_group_IT_number 176
_symmetry_space_group_name_Hall '-P 6c'
_symmetry_space_group_name_H-M 'P 63/m'
_cell_angle_alpha 90
_cell_angle_beta 90
_cell_angle_gamma 120
_cell_length_a 9.4512
_cell_length_b 9.4512
_cell_length_c 6.8803
_cell_formula_units_Z 2
_cell_volume 532.245
_cod_original_formula_sum 'Ca4.73 Na.1 Mg.05 P2.79 O11.99 H2'
_cod_database_code 9002218

loop_
_symmetry_equiv_pos_as_xyz
x,y,z
-x+y,-x,1/2-z
x-y,x,1/2+z
y,-x+y,-z
-y,x-y,z
x,y,1/2-z
-x,-y,1/2+z
x-y,x,-z
-x+y,-x,z
-y,x-y,1/2-z
y,-x+y,1/2+z
-x,-y,-z

loop_
_atom_site_label
_atom_site_fract_x
_atom_site_fract_y
_atom_site_fract_z
_atom_site_occupancy
Ca1 0.66667 0.33333 0.00420 0.97000
Na1 0.66667 0.33333 0.00420 0.02000
Mg1 0.66667 0.33333 0.00420 0.01000
Ca2 0.24570 0.98960 0.25000 0.93000
Na2 0.24570 0.98960 0.25000 0.02000
Mg2 0.24570 0.98960 0.25000 0.01000
P 0.39820 0.36860 0.25000 0.93000
O1 0.32830 0.48590 0.25000 0.89000
O2 0.57540 0.45510 0.25000 1.00000
O3 0.33590 0.25260 0.06990 0.88000
O-h 0.00000 0.00000 0.18810 0.52000
H 0.00000 0.00000 0.06080 1.00000

loop_
_cod_related_entry_id
_cod_related_entry_database
_cod_related_entry_code
1 AMCSD 0002286
2 AMCSD 0002302

loop_
_[local]_alternative_name_id
_[local]_alternative_name_type
_[local]_alternative_name_source
_[local]_alternative_name_source_id
_[local]_alternative_name_value
1 mineral AMCSD 0002286 "Hydroxylapatite"
2 mineral AMCSD 0002302 "Apatite-(CaOH)"

_database_code_amcsd 0002286
